data_7709389
loop_
_publ_author_name
'H\"ammer, Matthias'
'Pielnhofer, Florian'
'Janka, Oliver'
'Takahashi, Hirotaka'
'Gross, Peter'
'P\"ottgen, Rainer'
'H\"oppe, Henning A'

_publ_section_title
;
 Polymorphism and optical, magnetic and thermal properties of the either
 phyllo- or inosilicate-analogous borosulfate
 Cu[B<sub>2</sub>(SO<sub>4</sub>)<sub>4</sub>].
;
_journal_issue 8
_journal_name_full 'Dalton transactions (Cambridge, England : 2003)'
_journal_page_first 3104
_journal_page_last 3115
_journal_paper_doi 10.1039/d1dt04090a
_journal_volume 51
_journal_year 2022
_chemical_formula_moiety 'Cu O7 S2'
_chemical_formula_sum 'Cu O7 S2'
_chemical_formula_weight 239.66
_chemical_name_common Cupperdisulfate
_chemical_name_systematic 'Copper(II) Disulfate'
_space_group_crystal_system monoclinic
_space_group_IT_number 15
_space_group_name_Hall '-C 2yc'
_space_group_name_H-M_alt 'C 1 2/c 1'
_audit_creation_method SHELXL-2014/7
_cell_angle_alpha 90
_cell_angle_beta 104.763(3)
_cell_angle_gamma 90
_cell_formula_units_Z 4
_cell_length_a 6.6341(4)
_cell_length_b 8.7302(5)
_cell_length_c 9.0555(8)
_cell_measurement_reflns_used 1117
_cell_measurement_temperature 200(2)
_cell_measurement_theta_max 34.978
_cell_measurement_theta_min 3.942
_cell_volume 507.15(6)
_computing_structure_refinement 'SHELXL-2014/7 (Sheldrick, 2014)'
_diffrn_ambient_temperature 200(2)
_diffrn_measured_fraction_theta_full 1.000
_diffrn_measured_fraction_theta_max 1.000
_diffrn_measurement_device_type 'D8 Venture Bruker'
_diffrn_measurement_method 'generic phi and omega scans'
_diffrn_radiation_type MoK\a
_diffrn_radiation_wavelength 0.71073
_diffrn_reflns_av_R_equivalents 0.0370
_diffrn_reflns_av_unetI/netI 0.0205
_diffrn_reflns_Laue_measured_fraction_full 1.000
_diffrn_reflns_Laue_measured_fraction_max 1.000
_diffrn_reflns_limit_h_max 10
_diffrn_reflns_limit_h_min -8
_diffrn_reflns_limit_k_max 14
_diffrn_reflns_limit_k_min -14
_diffrn_reflns_limit_l_max 14
_diffrn_reflns_limit_l_min -14
_diffrn_reflns_number 7880
_diffrn_reflns_point_group_measured_fraction_full 1.000
_diffrn_reflns_point_group_measured_fraction_max 1.000
_diffrn_reflns_theta_full 25.242
_diffrn_reflns_theta_max 34.978
_diffrn_reflns_theta_min 3.942
_exptl_absorpt_coefficient_mu 5.104
_exptl_absorpt_correction_type multi-scan
_exptl_absorpt_process_details
; 
 multi-scan absorption correction using SADABS 
(G. M. Sheldrick, (1996). SADABS. Program for Empirical 
Absorption Correction. University of G\"ottingen, Germany.)
;
_exptl_crystal_colour colourless
_exptl_crystal_density_diffrn 3.139
_exptl_crystal_description block
_exptl_crystal_F_000 468
_exptl_crystal_size_max 0.06
_exptl_crystal_size_mid 0.05
_exptl_crystal_size_min 0.03
_exptl_transmission_factor_max 0.7497
_exptl_transmission_factor_min 0.6295
_refine_diff_density_max 0.824
_refine_diff_density_min -0.433
_refine_diff_density_rms 0.127
_refine_ls_extinction_method none
_refine_ls_goodness_of_fit_ref 1.076
_refine_ls_hydrogen_treatment undef
_refine_ls_matrix_type full
_refine_ls_number_parameters 48
_refine_ls_number_reflns 1117
_refine_ls_number_restraints 0
_refine_ls_restrained_S_all 1.076
_refine_ls_R_factor_all 0.0210
_refine_ls_R_factor_gt 0.0173
_refine_ls_shift/su_max 0.000
_refine_ls_shift/su_mean 0.000
_refine_ls_structure_factor_coef Fsqd
_refine_ls_weighting_details 'w=1/[\s^2^(Fo^2^)+(0.0236P)^2^+0.5936P] where P=(Fo^2^+2Fc^2^)/3'
_refine_ls_weighting_scheme calc
_refine_ls_wR_factor_gt 0.0484
_refine_ls_wR_factor_ref 0.0494
_reflns_Friedel_coverage 0.000
_reflns_number_gt 1028
_reflns_number_total 1117
_reflns_threshold_expression 'I > 2\s(I)'
_cod_data_source_file d1dt04090a8.cif
_cod_data_source_block mo_MH622_1_1
_cod_depositor_comments 'Adding full bibliography for 7709384--7709391.cif.'
_cod_original_sg_symbol_H-M 'C 2/c'
_cod_database_code 7709389
_shelx_shelxl_version_number 2014/7
_shelx_space_group_comment
;
The symmetry employed for this shelxl refinement is uniquely defined
by the following loop, which should always be used as a source of
symmetry information in preference to the above space-group names.
They are only intended as comments.
;

loop_
_space_group_symop_operation_xyz
'x, y, z'
'-x, y, -z+1/2'
'x+1/2, y+1/2, z'
'-x+1/2, y+1/2, -z+1/2'
'-x, -y, -z'
'x, -y, z-1/2'
'-x+1/2, -y+1/2, -z'
'x+1/2, -y+1/2, z-1/2'

loop_
_atom_site_label
_atom_site_type_symbol
_atom_site_fract_x
_atom_site_fract_y
_atom_site_fract_z
_atom_site_U_iso_or_equiv
_atom_site_adp_type
_atom_site_occupancy
_atom_site_site_symmetry_order
_atom_site_calc_flag
_atom_site_refinement_flags_posn
_atom_site_refinement_flags_adp
_atom_site_refinement_flags_occupancy
_atom_site_disorder_assembly
_atom_site_disorder_group
Cu1 Cu 0.7500 0.2500 0.5000 0.00871(6) Uani 1 2 d S . P . .
S1 S 0.67137(4) 0.10163(3) 0.18602(3) 0.00814(6) Uani 1 1 d . . . . .
O1 O 0.81856(14) 0.16069(11) 0.32185(11) 0.01117(16) Uani 1 1 d . . . . .
O2 O 0.5000 0.00598(14) 0.2500 0.0105(2) Uani 1 2 d S T P . .
O3 O 0.55482(15) 0.22392(11) 0.09276(12) 0.01286(17) Uani 1 1 d . . . . .
O4 O 0.75838(15) -0.00981(11) 0.10642(12) 0.01457(18) Uani 1 1 d . . . . .

loop_
_atom_site_aniso_label
_atom_site_aniso_U_11
_atom_site_aniso_U_22
_atom_site_aniso_U_33
_atom_site_aniso_U_23
_atom_site_aniso_U_13
_atom_site_aniso_U_12
Cu1 0.00865(9) 0.01008(9) 0.00701(10) -0.00209(6) 0.00128(7) -0.00113(6)
S1 0.00878(12) 0.00792(11) 0.00745(12) -0.00126(8) 0.00154(9) 0.00023(8)
O1 0.0091(4) 0.0149(4) 0.0086(4) -0.0033(3) 0.0008(3) -0.0013(3)
O2 0.0107(5) 0.0076(4) 0.0140(6) 0.000 0.0047(4) 0.000
O3 0.0106(4) 0.0137(4) 0.0133(4) 0.0052(3) 0.0012(3) 0.0008(3)
O4 0.0155(4) 0.0133(4) 0.0166(5) -0.0069(3) 0.0072(3) 0.0000(3)

loop_
_atom_type_symbol
_atom_type_description
_atom_type_scat_dispersion_real
_atom_type_scat_dispersion_imag
_atom_type_scat_source
O O 0.0106 0.0060 'International Tables Vol C Tables 4.2.6.8 and 6.1.1.4'
S S 0.1246 0.1234 'International Tables Vol C Tables 4.2.6.8 and 6.1.1.4'
Cu Cu 0.3201 1.2651 'International Tables Vol C Tables 4.2.6.8 and 6.1.1.4'

loop_
_geom_angle_atom_site_label_1
_geom_angle_atom_site_label_2
_geom_angle_atom_site_label_3
_geom_angle
_geom_angle_site_symmetry_1
_geom_angle_site_symmetry_3
_geom_angle_publ_flag
O1 Cu1 O1 180.0 . 7_656 ?
O1 Cu1 O3 88.21(4) . 8_556 ?
O1 Cu1 O3 91.79(4) 7_656 8_556 ?
O1 Cu1 O3 91.79(4) . 2_655 ?
O1 Cu1 O3 88.21(4) 7_656 2_655 ?
O3 Cu1 O3 180.0 8_556 2_655 ?
O1 Cu1 O4 89.79(4) . 6_556 ?
O1 Cu1 O4 90.21(4) 7_656 6_556 ?
O3 Cu1 O4 90.80(4) 8_556 6_556 ?
O3 Cu1 O4 89.20(4) 2_655 6_556 ?
O1 Cu1 O4 90.21(4) . 4_655 ?
O1 Cu1 O4 89.79(4) 7_656 4_655 ?
O3 Cu1 O4 89.20(4) 8_556 4_655 ?
O3 Cu1 O4 90.80(4) 2_655 4_655 ?
O4 Cu1 O4 180.0 6_556 4_655 ?
O4 S1 O3 115.67(7) . . ?
O4 S1 O1 113.58(6) . . ?
O3 S1 O1 111.91(6) . . ?
O4 S1 O2 103.89(6) . . ?
O3 S1 O2 105.45(5) . . ?
O1 S1 O2 105.03(4) . . ?
S1 O1 Cu1 126.42(6) . . ?
S1 O2 S1 118.42(8) . 2_655 ?
S1 O3 Cu1 131.27(6) . 2_655 ?
S1 O4 Cu1 150.22(6) . 4_645 ?

loop_
_geom_bond_atom_site_label_1
_geom_bond_atom_site_label_2
_geom_bond_distance
_geom_bond_site_symmetry_2
_geom_bond_publ_flag
Cu1 O1 1.9472(9) . ?
Cu1 O1 1.9472(9) 7_656 ?
Cu1 O3 1.9952(10) 8_556 ?
Cu1 O3 1.9952(10) 2_655 ?
Cu1 O4 2.3025(10) 6_556 ?
Cu1 O4 2.3025(10) 4_655 ?
S1 O4 1.4182(10) . ?
S1 O3 1.4553(10) . ?
S1 O1 1.4561(10) . ?
S1 O2 1.6314(7) . ?
O2 S1 1.6314(7) 2_655 ?
O3 Cu1 1.9952(10) 2_655 ?
O4 Cu1 2.3025(10) 4_645 ?
